data_7717722
loop_
_publ_author_name
'Misawa-Suzuki, Tomoyo'
'Kataoka, Yusuke'
'Mafune, Sota'
'Niwa, Teresa'
'Nagao, Hirotaka'

_publ_section_title
;
 Ru(IV)--Ru(IV), Ru(III)--Ru(IV), and Ru(III)--Ru(III) complexes having a
 sulfato bridging ligand on the doubly oxido-/hydroxio-bridged core, and
 their crystallographic and electronic structures
;
_journal_name_full 'Dalton Transactions'
_journal_paper_doi 10.1039/D4DT02833C
_journal_year 2025
_chemical_formula_moiety 'C28 H34 N6 O6 Ru2 S, 2(Cl O4), 0.75(O)'
_chemical_formula_sum 'C28 H34 Cl2 N6 O14.75 Ru2 S'
_chemical_formula_weight 995.71
_space_group_crystal_system monoclinic
_space_group_IT_number 14
_space_group_name_Hall '-P 2yn'
_space_group_name_H-M_alt 'P 1 21/n 1'
_atom_sites_solution_hydrogens geom
_atom_sites_solution_primary dual
_audit_creation_date 2024-12-19
_audit_creation_method
;
Olex2 1.5
(compiled 2024.02.16 svn.r378c4104 for OlexSys, GUI svn.r6928)
;
_audit_update_record
;
2024-12-19 deposited with the CCDC.	2024-12-27 downloaded from the CCDC.
;
_cell_angle_alpha 90
_cell_angle_beta 106.8070(10)
_cell_angle_gamma 90
_cell_formula_units_Z 8
_cell_length_a 23.3390(2)
_cell_length_b 10.77610(10)
_cell_length_c 31.4769(2)
_cell_measurement_reflns_used 37688
_cell_measurement_temperature 293(2)
_cell_measurement_theta_max 77.1010
_cell_measurement_theta_min 2.7710
_cell_volume 7578.39(11)
_computing_cell_refinement 'CrysAlisPro 1.171.42.61a (Rigaku OD, 2022)'
_computing_data_collection 'CrysAlisPro 1.171.42.61a (Rigaku OD, 2022)'
_computing_data_reduction 'CrysAlisPro 1.171.42.61a (Rigaku OD, 2022)'
_computing_molecular_graphics 'Olex2 1.5 (Dolomanov et al., 2009)'
_computing_publication_material 'Olex2 1.5 (Dolomanov et al., 2009)'
_computing_structure_refinement 'SHELXL 2018/3 (Sheldrick, 2015)'
_computing_structure_solution 'SHELXT 2018/2 (Sheldrick, 2018)'
_diffrn_ambient_temperature 293(2)
_diffrn_detector 'Hybrid Pixel Array Detector'
_diffrn_detector_area_resol_mean 10.0000
_diffrn_detector_type HyPix
_diffrn_measured_fraction_theta_full 0.997
_diffrn_measured_fraction_theta_max 0.943
_diffrn_measurement_details
;
List of Runs (angles in degrees, time in seconds):

  # Type    Start    End  Width  t~exp~   \w     \q     \k     \f   Frames
#--------------------------------------------------------------------------
  1  \w     39.00  65.00   0.50    1.70    --  108.69 -57.00 120.00   52
  2  \w     36.00  69.00   0.50    1.70    --  108.69 -57.00  90.00   66
  3  \w     36.00  61.00   0.50    1.70    --  108.69 -57.00   0.00   50
  4  \w     36.00  69.00   0.50    1.70    --  108.69 -57.00 -90.00   66
  5  \w     97.00 178.00   0.50    1.70    --  108.69  37.00   0.00  162
  6  \w    106.00 157.00   0.50    1.70    --  108.69 110.00  28.00  102
  7  \w     51.00 103.00   0.50    1.70    --  108.69 -99.00   0.00  104
  8  \w     63.00 104.00   0.50    1.70    --  108.69-110.00 -66.00   82
  9  \w     40.00 107.00   0.50    1.70    --  108.69-125.00   0.00  134
 10  \w     57.00 104.00   0.50    1.70    --  108.69-125.00  60.00   94
 11  \w     32.00  57.00   0.50    0.40    --   49.12-110.00 -66.00   50
 12  \w    -39.00  23.00   0.50    0.40    --  -49.12  37.00-180.00  124
 13  \w    -20.00  19.00   0.50    0.40    --  -49.12  19.00-180.00   78
 14  \w     -4.00  26.00   0.50    0.40    --  -49.12  19.00-150.00   60
 15  \w    -26.00  25.00   0.50    0.40    --  -49.12  19.00 -60.00  102
 16  \w    -25.00  26.00   0.50    0.40    --  -49.12  19.00 150.00  102
 17  \w    -75.00 -50.00   0.50    1.70    --  -91.75 110.00  28.00   50
 18  \w    -52.00 -26.00   0.50    1.70    --  -91.75 125.00  90.00   52
 19  \w    -82.00 -22.00   0.50    1.70    --  -91.75 125.00   0.00  120
 20  \w    -78.00 -14.00   0.50    0.40    --  -49.12 110.00  28.00  128
 21  \w    -62.00 -22.00   0.50    1.70    --  -91.75  57.00 -60.00   80
 22  \w    -62.00 -19.00   0.50    1.70    --  -91.75  57.00-120.00   86
 23  \w    -56.00 -19.00   0.50    1.70    --  -91.75  57.00-150.00   74
 24  \w    -51.00 -26.00   0.50    1.70    --  -91.75  57.00-180.00   50
 25  \w    -62.00 -37.00   0.50    1.70    --  -91.75  57.00 -30.00   50
 26  \w    -47.00 -21.00   0.50    1.70    --  -91.75  57.00 120.00   52
 27  \w   -148.00 -84.00   0.50    1.70    --  -91.75-110.00 -66.00  128
;
_diffrn_measurement_device 'four-circle diffractometer'
_diffrn_measurement_device_type 'XtaLAB Synergy, Dualflex, HyPix'
_diffrn_measurement_method '\w scans'
_diffrn_orient_matrix_type 'CrysAlisPro convention (1999,Acta A55,543-557)'
_diffrn_orient_matrix_UB_11 0.0101611000
_diffrn_orient_matrix_UB_12 0.1323554000
_diffrn_orient_matrix_UB_13 0.0192347000
_diffrn_orient_matrix_UB_21 -0.0146735000
_diffrn_orient_matrix_UB_22 -0.0448630000
_diffrn_orient_matrix_UB_23 0.0421277000
_diffrn_orient_matrix_UB_31 0.0666076000
_diffrn_orient_matrix_UB_32 -0.0301062000
_diffrn_orient_matrix_UB_33 0.0216676000
_diffrn_radiation_monochromator mirror
_diffrn_radiation_probe x-ray
_diffrn_radiation_type 'Cu K\a'
_diffrn_radiation_wavelength 1.54184
_diffrn_reflns_av_R_equivalents 0.0374
_diffrn_reflns_av_unetI/netI 0.0321
_diffrn_reflns_Laue_measured_fraction_full 0.997
_diffrn_reflns_Laue_measured_fraction_max 0.943
_diffrn_reflns_limit_h_max 29
_diffrn_reflns_limit_h_min -24
_diffrn_reflns_limit_k_max 12
_diffrn_reflns_limit_k_min -13
_diffrn_reflns_limit_l_max 38
_diffrn_reflns_limit_l_min -39
_diffrn_reflns_number 59999
_diffrn_reflns_point_group_measured_fraction_full 0.997
_diffrn_reflns_point_group_measured_fraction_max 0.943
_diffrn_reflns_theta_full 67.684
_diffrn_reflns_theta_max 77.300
_diffrn_reflns_theta_min 3.957
_diffrn_source 'micro-focus sealed X-ray tube'
_diffrn_source_type 'PhotonJet (Cu) X-ray Source'
_exptl_absorpt_coefficient_mu 8.921
_exptl_absorpt_correction_T_max 1.00000
_exptl_absorpt_correction_T_min 0.52095
_exptl_absorpt_correction_type multi-scan
_exptl_absorpt_process_details
;
CrysAlisPro 1.171.42.61a (Rigaku Oxford Diffraction, 2022)
Empirical absorption correction using spherical harmonics,
implemented in SCALE3 ABSPACK scaling algorithm.
;
_exptl_crystal_colour 'clear light green'
_exptl_crystal_density_diffrn 1.745
_exptl_crystal_description plate
_exptl_crystal_F_000 4000
_exptl_crystal_size_max 0.13
_exptl_crystal_size_mid 0.13
_exptl_crystal_size_min 0.03
_refine_diff_density_max 1.037
_refine_diff_density_min -0.688
_refine_diff_density_rms 0.099
_refine_ls_extinction_method none
_refine_ls_goodness_of_fit_ref 1.024
_refine_ls_hydrogen_treatment constr
_refine_ls_matrix_type full
_refine_ls_number_parameters 1077
_refine_ls_number_reflns 15179
_refine_ls_number_restraints 1852
_refine_ls_restrained_S_all 0.988
_refine_ls_R_factor_all 0.0450
_refine_ls_R_factor_gt 0.0382
_refine_ls_shift/su_max 0.002
_refine_ls_shift/su_mean 0.000
_refine_ls_structure_factor_coef Fsqd
_refine_ls_weighting_details 'w=1/[\s^2^(Fo^2^)+(0.0675P)^2^+7.4832P] where P=(Fo^2^+2Fc^2^)/3'
_refine_ls_weighting_scheme calc
_refine_ls_wR_factor_gt 0.1086
_refine_ls_wR_factor_ref 0.1149
_reflns_Friedel_coverage 0.000
_reflns_number_gt 12957
_reflns_number_total 15179
_reflns_threshold_expression 'I > 2\s(I)'
_cod_data_source_file d4dt02833c2.cif
_cod_data_source_block exp_631_auto
_cod_original_cell_volume 7578.38(11)
_cod_database_code 7717722
_shelx_shelxl_version_number 2018/3
_chemical_oxdiff_formula C28H35N7O13Ru2Cl2
_chemical_oxdiff_usercomment '298 K'
_shelx_space_group_comment
;
The symmetry employed for this shelxl refinement is uniquely defined
by the following loop, which should always be used as a source of
symmetry information in preference to the above space-group names.
They are only intended as comments.
;
_reflns_odcompleteness_completeness 99.78
_reflns_odcompleteness_iscentric 1
_reflns_odcompleteness_theta 66.97
_olex2_refinement_description
;
1. Fixed Uiso
 At 1.2 times of:
  All C(H) groups, All C(H,H) groups, All C(H,H,H,H) groups
 At 1.5 times of:
  All C(H,H,H) groups
2. Restrained distances
 O21-Cl3
 1.41 with sigma of 0.02
 O22-Cl3
 1.41 with sigma of 0.02
 O27-Cl3
 1.41 with sigma of 0.02
 O28-Cl3
 1.41 with sigma of 0.02
 O24-Cl3
 1.41 with sigma of 0.02
 O23-Cl3
 1.41 with sigma of 0.02
 O26-Cl3
 1.41 with sigma of 0.02
 O25-Cl3
 1.41 with sigma of 0.02
 O35-Cl4
 1.41 with sigma of 0.02
 O36-Cl5
 1.41 with sigma of 0.02
 O29-Cl5
 1.41 with sigma of 0.02
 O30-Cl5
 1.41 with sigma of 0.02
 O32-Cl5
 1.41 with sigma of 0.02
 O31-Cl4
 1.41 with sigma of 0.02
 Cl5-O33
 1.41 with sigma of 0.02
 O34-Cl5
 1.41 with sigma of 0.02
 Cl5-O36
 1.41 with sigma of 0.02
 Cl5-O35
 1.41 with sigma of 0.02
 O29-Cl4
 1.41 with sigma of 0.02
 O35-O29
 2.2 with sigma of 0.04
 O29-O31
 2.2 with sigma of 0.04
 O33-O31
 2.2 with sigma of 0.04
 O33-O29
 2.2 with sigma of 0.04
 O32-O34
 2.2 with sigma of 0.04
 O32-O30
 2.2 with sigma of 0.04
 O36-O30
 2.2 with sigma of 0.04
 O30-O34
 2.2 with sigma of 0.04
3. Uiso/Uaniso restraints and constraints
All non-hydrogen atoms have similar U: within 1.7A with sigma of 0.04 and sigma
for terminal atoms of 0.08 within 1.7A
Uanis(O28) \\sim Ueq: with sigma of 0.1 and sigma for terminal atoms of 0.2
Uanis(O25) \\sim Ueq, Uanis(O26) \\sim Ueq: with sigma of 0.1 and sigma for
terminal atoms of 0.2
Uanis(Cl4) \\sim Ueq: with sigma of 0.1 and sigma for terminal atoms of 0.2
Uanis(Cl3) \\sim Ueq: with sigma of 0.1 and sigma for terminal atoms of 0.2
Uanis(O37) \\sim Ueq, Uanis(O38) \\sim Ueq: with sigma of 0.1 and sigma for
terminal atoms of 0.2
Uanis(Cl5) \\sim Ueq, Uanis(Cl4) \\sim Ueq: with sigma of 0.1 and sigma for
terminal atoms of 0.2
4. Rigid body (RIGU) restrains
 All non-hydrogen atoms
 with sigma for 1-2 distances of 0.004 and sigma for 1-3 distances of 0.004
5. Others
 Fixed Sof: O22(0.5) O24(0.5) O28(0.5) H29A(0.6) H29B(0.6) H29C(0.4) H29D(0.4)
 C30(0.6) H30A(0.6) H30B(0.6) H30C(0.6) C31(0.4) H31A(0.4) H31B(0.4) H31C(0.4)
 O25(0.5) O37(0.5) O38(0.5) O26(0.5) O39(0.5) Cl4(0.4) O27(0.5) O23(0.5)
 O21(0.5) O35(0.4) O31(0.4) O29(0.4) O33(0.4) Cl5(0.6) O32(0.6) O34(0.6)
 O36(0.6) O30(0.6)
6.a Secondary CH2 refined with riding coordinates:
 C15(H15A,H15B), C47(H47A,H47B), C17(H17A,H17B), C1(H1A,H1B), C18(H18A,H18B),
 C4(H4A,H4B), C33(H33A,H33B), C32(H32A,H32B), C3(H3A,H3B), C46(H46A,H46B),
 C44(H44A,H44B), C29(H29A,H29B), C29(H29C,H29D)
6.b Aromatic/amide H refined with riding coordinates:
 C43(H43), C28(H28), C27(H27), C38(H38), C14(H14), C57(H57), C52(H52),
 C23(H23), C9(H9), C42(H42), C13(H13), C6(H6), C11(H11), C26(H26), C56(H56),
 C25(H25), C37(H37), C8(H8), C7(H7), C35(H35), C22(H22), C49(H49), C54(H54),
 C36(H36), C51(H51), C12(H12), C20(H20), C40(H40), C21(H21), C41(H41), C55(H55),
  C50(H50)
6.c Idealised Me refined as rotating group:
 C16(H16A,H16B,H16C), C2(H2A,H2B,H2C), C45(H45A,H45B,H45C), C30(H30A,H30B,
 H30C), C31(H31A,H31B,H31C)
;
_olex2_submission_special_instructions 'No special instructions were received'
_oxdiff_exptl_absorpt_empirical_details
;
Empirical correction (ABSPACK) includes:
- Absorption correction using spherical harmonics
- Frame scaling
;
_oxdiff_exptl_absorpt_empirical_full_max 1.692
_oxdiff_exptl_absorpt_empirical_full_min 0.768

loop_
_space_group_symop_operation_xyz
'x, y, z'
'-x+1/2, y+1/2, -z+1/2'
'-x, -y, -z'
'x-1/2, -y-1/2, z-1/2'

loop_
_atom_site_label
_atom_site_type_symbol
_atom_site_fract_x
_atom_site_fract_y
_atom_site_fract_z
_atom_site_U_iso_or_equiv
_atom_site_adp_type
_atom_site_occupancy
_atom_site_site_symmetry_order
_atom_site_calc_flag
_atom_site_refinement_flags_posn
_atom_site_refinement_flags_adp
_atom_site_refinement_flags_occupancy
_atom_site_disorder_assembly
_atom_site_disorder_group
Ru1 Ru 0.64789(2) 0.68036(2) 0.39820(2) 0.03495(7) Uani 1 1 d . . . . .
Ru2 Ru 0.73330(2) 0.57041(2) 0.37924(2) 0.03500(7) Uani 1 1 d . . . . .
Ru3 Ru 0.75137(2) 0.42314(2) 0.61221(2) 0.03693(8) Uani 1 1 d . . . . .
Ru4 Ru 0.82853(2) 0.31613(2) 0.58233(2) 0.03718(8) Uani 1 1 d . . . . .
S1 S 0.76691(4) 0.67676(8) 0.47471(3) 0.04174(19) Uani 1 1 d . U . . .
S2 S 0.69935(4) 0.32730(8) 0.51478(3) 0.04300(19) Uani 1 1 d . U . . .
Cl1 Cl 0.82863(5) 0.52656(10) 0.23427(4) 0.0601(2) Uani 1 1 d . U . . .
Cl2 Cl 0.80910(7) -0.02672(12) 0.71764(4) 0.0786(4) Uani 1 1 d . U . . .
Cl3 Cl 0.50285(7) -0.24170(15) 0.65650(6) 0.0970(5) Uani 1 1 d D U . . .
O2 O 0.66269(10) 0.4953(2) 0.39536(8) 0.0382(5) Uani 1 1 d . . . . .
O8 O 0.81522(10) 0.5003(2) 0.58833(8) 0.0409(5) Uani 1 1 d . . . . .
O1 O 0.71159(10) 0.7420(2) 0.37673(8) 0.0396(5) Uani 1 1 d . . . . .
O7 O 0.77353(11) 0.2542(2) 0.61155(8) 0.0416(5) Uani 1 1 d . . . . .
O3 O 0.70060(12) 0.6892(2) 0.46391(8) 0.0449(6) Uani 1 1 d . U . . .
O4 O 0.77853(11) 0.5714(2) 0.44693(8) 0.0449(6) Uani 1 1 d . U . . .
O10 O 0.76464(12) 0.3068(3) 0.52049(8) 0.0484(6) Uani 1 1 d . U . . .
O9 O 0.69549(11) 0.4263(3) 0.54762(9) 0.0485(6) Uani 1 1 d . U . . .
O6 O 0.79311(13) 0.7902(3) 0.46450(10) 0.0557(7) Uani 1 1 d . U . . .
O5 O 0.79060(13) 0.6432(3) 0.52111(9) 0.0544(7) Uani 1 1 d . U . . .
O11 O 0.67126(13) 0.3719(3) 0.47043(9) 0.0544(7) Uani 1 1 d . U . . .
N6 N 0.69392(13) 0.5485(3) 0.31254(10) 0.0408(6) Uani 1 1 d . U . . .
N4 N 0.76628(14) 0.3924(3) 0.36846(10) 0.0449(7) Uani 1 1 d . U . . .
N3 N 0.58590(13) 0.6832(3) 0.33708(10) 0.0427(7) Uani 1 1 d . U . . .
N9 N 0.80281(14) 0.4452(3) 0.67648(10) 0.0449(7) Uani 1 1 d . U . . .
N11 N 0.88743(14) 0.3363(3) 0.54394(11) 0.0489(7) Uani 1 1 d . U . . .
N5 N 0.81404(14) 0.6244(3) 0.37075(11) 0.0483(7) Uani 1 1 d . U . . .
N1 N 0.62096(14) 0.8677(3) 0.39803(10) 0.0450(7) Uani 1 1 d . U . . .
N12 N 0.89986(13) 0.3188(3) 0.63824(10) 0.0436(7) Uani 1 1 d . U . . .
N2 N 0.57471(13) 0.6555(3) 0.42237(10) 0.0453(7) Uani 1 1 d . U . . .
O12 O 0.67304(16) 0.2146(3) 0.52506(11) 0.0704(9) Uani 1 1 d . U . . .
N8 N 0.68092(14) 0.3635(3) 0.63418(11) 0.0483(7) Uani 1 1 d . U . . .
N10 N 0.85689(15) 0.1295(3) 0.58215(11) 0.0501(7) Uani 1 1 d . U . . .
N7 N 0.72019(15) 0.5983(3) 0.62821(11) 0.0498(7) Uani 1 1 d . U . . .
O16 O 0.8026(2) 0.5985(4) 0.26150(15) 0.0898(12) Uani 1 1 d . U . . .
C10 C 0.56950(17) 0.7979(4) 0.32163(13) 0.0495(9) Uani 1 1 d . U . . .
C43 C 0.82614(18) 0.3527(4) 0.70488(12) 0.0481(8) Uani 1 1 d . U . . .
H43 H 0.818143 0.270912 0.695659 0.058 Uiso 1 1 calc R U . . .
C28 C 0.67545(17) 0.6413(4) 0.28317(12) 0.0450(8) Uani 1 1 d . U . . .
H28 H 0.680914 0.723040 0.292947 0.054 Uiso 1 1 calc R U . . .
C24 C 0.68911(19) 0.4303(4) 0.29826(13) 0.0486(9) Uani 1 1 d . U . . .
C19 C 0.84936(18) 0.5298(4) 0.36430(14) 0.0545(9) Uani 1 1 d . U . . .
C15 C 0.7839(2) 0.3144(4) 0.40994(14) 0.0535(9) Uani 1 1 d . U . . .
H15A H 0.750694 0.313713 0.422724 0.064 Uiso 1 1 calc R U . . .
H15B H 0.817390 0.354223 0.431184 0.064 Uiso 1 1 calc R U . . .
C47 C 0.8818(2) 0.0988(4) 0.63023(15) 0.0584(10) Uani 1 1 d . U . . .
H47A H 0.906326 0.024718 0.633603 0.070 Uiso 1 1 calc R U . . .
H47B H 0.849384 0.082606 0.642996 0.070 Uiso 1 1 calc R U . . .
O19 O 0.7836(2) -0.1085(5) 0.74188(17) 0.1122(16) Uani 1 1 d . U . . .
C27 C 0.6486(2) 0.6174(4) 0.23894(14) 0.0585(10) Uani 1 1 d . U . . .
H27 H 0.635307 0.682349 0.219075 0.070 Uiso 1 1 calc R U . . .
C38 C 0.66216(19) 0.2457(5) 0.63084(15) 0.0589(10) Uani 1 1 d . U . . .
H38 H 0.682091 0.186337 0.618999 0.071 Uiso 1 1 calc R U . . .
C53 C 0.91902(18) 0.2055(4) 0.65410(14) 0.0542(9) Uani 1 1 d . U . . .
C17 C 0.8184(2) 0.4102(4) 0.35035(16) 0.0590(10) Uani 1 1 d . U . . .
H17A H 0.846643 0.342782 0.360476 0.071 Uiso 1 1 calc R U . . .
H17B H 0.804508 0.406955 0.318199 0.071 Uiso 1 1 calc R U . . .
O14 O 0.8715(2) 0.5994(5) 0.22154(19) 0.1128(16) Uani 1 1 d . U . . .
C1 C 0.6717(2) 0.9520(4) 0.42209(17) 0.0623(11) Uani 1 1 d . U . . .
H1A H 0.684166 0.929350 0.453248 0.075 Uiso 1 1 calc R U . . .
H1B H 0.705394 0.937505 0.410508 0.075 Uiso 1 1 calc R U . . .
C34 C 0.65188(18) 0.4512(5) 0.65036(13) 0.0563(10) Uani 1 1 d . U . . .
C39 C 0.8100(2) 0.5634(4) 0.69010(14) 0.0572(10) Uani 1 1 d . U . . .
C18 C 0.7151(2) 0.3356(4) 0.33380(14) 0.0538(9) Uani 1 1 d . U . . .
H18A H 0.684609 0.308277 0.347145 0.065 Uiso 1 1 calc R U . . .
H18B H 0.728862 0.263894 0.320894 0.065 Uiso 1 1 calc R U . . .
C4 C 0.6021(2) 0.9024(4) 0.34985(14) 0.0549(9) Uani 1 1 d . U . . .
H4A H 0.576327 0.974701 0.345494 0.066 Uiso 1 1 calc R U . . .
H4B H 0.637199 0.923817 0.340768 0.066 Uiso 1 1 calc R U . . .
C5 C 0.54728(19) 0.7598(4) 0.42950(13) 0.0535(9) Uani 1 1 d . U . . .
C48 C 0.91273(18) 0.2311(4) 0.53494(14) 0.0562(9) Uani 1 1 d . U . . .
C33 C 0.7771(2) 0.6571(4) 0.65661(16) 0.0620(11) Uani 1 1 d . U . . .
H33A H 0.801866 0.683124 0.638209 0.074 Uiso 1 1 calc R U . . .
H33B H 0.767721 0.729591 0.671597 0.074 Uiso 1 1 calc R U . . .
C14 C 0.55817(18) 0.5836(4) 0.31479(14) 0.0541(9) Uani 1 1 d . U . . .
H14 H 0.568972 0.504625 0.326251 0.065 Uiso 1 1 calc R U . . .
C57 C 0.93037(18) 0.4201(4) 0.65648(14) 0.0547(10) Uani 1 1 d . U . . .
H57 H 0.917488 0.497824 0.644717 0.066 Uiso 1 1 calc R U . . .
C52 C 0.89470(19) 0.4430(5) 0.52404(16) 0.0608(11) Uani 1 1 d . U . . .
H52 H 0.878142 0.515787 0.531178 0.073 Uiso 1 1 calc R U . . .
C23 C 0.8368(2) 0.7395(4) 0.37980(16) 0.0613(11) Uani 1 1 d . U . . .
H23 H 0.812132 0.803580 0.383804 0.074 Uiso 1 1 calc R U . . .
C9 C 0.55373(18) 0.5445(4) 0.43013(14) 0.0549(9) Uani 1 1 d . U . . .
H9 H 0.572504 0.472591 0.424740 0.066 Uiso 1 1 calc R U . . .
C42 C 0.8612(2) 0.3762(5) 0.74684(14) 0.0664(12) Uani 1 1 d . U . . .
H42 H 0.878250 0.311515 0.765850 0.080 Uiso 1 1 calc R U . . .
C13 C 0.5141(2) 0.5967(6) 0.27530(16) 0.0695(12) Uani 1 1 d . U . . .
H13 H 0.494896 0.527117 0.260217 0.083 Uiso 1 1 calc R U . . .
C6 C 0.4991(2) 0.7548(5) 0.44648(17) 0.0697(12) Uani 1 1 d . U . . .
H6 H 0.481374 0.827723 0.452265 0.084 Uiso 1 1 calc R U . . .
C11 C 0.5260(2) 0.8146(5) 0.28189(16) 0.0692(12) Uani 1 1 d . U . . .
H11 H 0.515469 0.894340 0.271166 0.083 Uiso 1 1 calc R U . . .
C32 C 0.6785(2) 0.5777(4) 0.65605(17) 0.0654(11) Uani 1 1 d . U . . .
H32A H 0.700198 0.590236 0.687039 0.079 Uiso 1 1 calc R U . . .
H32B H 0.646542 0.638658 0.648044 0.079 Uiso 1 1 calc R U . . .
C26 C 0.6418(2) 0.4974(5) 0.22456(15) 0.0710(13) Uani 1 1 d . U . . .
H26 H 0.622788 0.479806 0.194910 0.085 Uiso 1 1 calc R U . . .
C56 C 0.9810(2) 0.4107(6) 0.69270(16) 0.0715(13) Uani 1 1 d . U . . .
H56 H 1.002141 0.481394 0.705086 0.086 Uiso 1 1 calc R U . . .
C25 C 0.6634(2) 0.4019(5) 0.25425(15) 0.0688(13) Uani 1 1 d . U . . .
H25 H 0.660571 0.319952 0.244622 0.083 Uiso 1 1 calc R U . . .
C37 C 0.6138(2) 0.2114(6) 0.64471(19) 0.0770(14) Uani 1 1 d . U . . .
H37 H 0.601761 0.128845 0.643192 0.092 Uiso 1 1 calc R U . . .
O15 O 0.8572(4) 0.4229(5) 0.2567(2) 0.147(3) Uani 1 1 d . U . . .
C8 C 0.5043(2) 0.5357(5) 0.44615(18) 0.0720(13) Uani 1 1 d . U . . .
H8 H 0.489571 0.458419 0.450952 0.086 Uiso 1 1 calc R U . . .
C3 C 0.5706(3) 0.8783(5) 0.4182(2) 0.0756(14) Uani 1 1 d . U . . .
H3A H 0.584083 0.927725 0.445046 0.091 Uiso 1 1 calc R U . . .
H3B H 0.538077 0.922879 0.397758 0.091 Uiso 1 1 calc R U . . .
O20 O 0.7707(3) -0.0013(7) 0.67534(18) 0.136(2) Uani 1 1 d . U . . .
C7 C 0.4773(2) 0.6420(6) 0.4548(2) 0.0805(15) Uani 1 1 d . U . . .
H7 H 0.444781 0.637672 0.466154 0.097 Uiso 1 1 calc R U . . .
O13 O 0.7865(2) 0.4928(7) 0.19420(19) 0.137(2) Uani 1 1 d . U . . .
C35 C 0.6023(2) 0.4196(6) 0.66365(18) 0.0753(14) Uani 1 1 d . U . . .
H35 H 0.581809 0.480175 0.674511 0.090 Uiso 1 1 calc R U . . .
C46 C 0.9064(3) 0.1189(5) 0.56042(19) 0.0730(13) Uani 1 1 d . U . . .
H46A H 0.943900 0.103901 0.583126 0.088 Uiso 1 1 calc R U . . .
H46B H 0.898569 0.047938 0.540601 0.088 Uiso 1 1 calc R U . . .
C22 C 0.8957(2) 0.7638(6) 0.3832(2) 0.0849(16) Uani 1 1 d . U . . .
H22 H 0.910792 0.843936 0.388925 0.102 Uiso 1 1 calc R U . . .
C49 C 0.9445(2) 0.2312(6) 0.50406(19) 0.0784(14) Uani 1 1 d . U . . .
H49 H 0.961406 0.158026 0.497585 0.094 Uiso 1 1 calc R U . . .
C16 C 0.8010(3) 0.1814(4) 0.40401(19) 0.0764(15) Uani 1 1 d . U . . .
H16A H 0.833141 0.180333 0.390692 0.115 Uiso 1 1 calc R U . . .
H16B H 0.767061 0.138435 0.385174 0.115 Uiso 1 1 calc R U . . .
H16C H 0.813585 0.141235 0.432419 0.115 Uiso 1 1 calc R U . . .
C54 C 0.9688(2) 0.1915(6) 0.69028(17) 0.0762(14) Uani 1 1 d . U . . .
H54 H 0.981510 0.112902 0.701203 0.091 Uiso 1 1 calc R U . . .
C36 C 0.5836(2) 0.2996(6) 0.6607(2) 0.0825(15) Uani 1 1 d . U . . .
H36 H 0.550273 0.277644 0.669656 0.099 Uiso 1 1 calc R U . . .
C51 C 0.9266(2) 0.4465(6) 0.49298(19) 0.0767(14) Uani 1 1 d . U . . .
H51 H 0.931125 0.520723 0.479240 0.092 Uiso 1 1 calc R U . . .
C44 C 0.8059(3) 0.0442(5) 0.5611(2) 0.0786(15) Uani 1 1 d . U . . .
H44A H 0.771808 0.067439 0.571088 0.094 Uiso 1 1 calc R U . . .
H44B H 0.794731 0.056091 0.529177 0.094 Uiso 1 1 calc R U . . .
C2 C 0.6572(3) 1.0883(4) 0.4184(2) 0.0777(15) Uani 1 1 d . U . . .
H2A H 0.649617 1.114282 0.388151 0.117 Uiso 1 1 calc R U . . .
H2B H 0.690373 1.134287 0.436848 0.117 Uiso 1 1 calc R U . . .
H2C H 0.622300 1.103286 0.428015 0.117 Uiso 1 1 calc R U . . .
C12 C 0.4983(2) 0.7140(6) 0.25810(16) 0.0788(14) Uani 1 1 d . U . . .
H12 H 0.469465 0.724342 0.230916 0.095 Uiso 1 1 calc R U . . .
C20 C 0.9089(2) 0.5502(6) 0.36828(19) 0.0779(14) Uani 1 1 d . U . . .
H20 H 0.933282 0.485561 0.364455 0.093 Uiso 1 1 calc R U . . .
O22 O 0.5016(14) -0.1202(14) 0.6715(11) 0.131(8) Uani 0.5 1 d D U P A 2
C40 C 0.8449(3) 0.5927(5) 0.73248(17) 0.0802(16) Uani 1 1 d . U . . .
H40 H 0.850741 0.674870 0.741803 0.096 Uiso 1 1 calc R U . . .
O18 O 0.8594(3) -0.0910(7) 0.7104(3) 0.160(3) Uani 1 1 d . U . . .
C21 C 0.9318(2) 0.6689(7) 0.3781(2) 0.0885(17) Uani 1 1 d . U . . .
H21 H 0.972045 0.683847 0.381188 0.106 Uiso 1 1 calc R U . . .
C41 C 0.8709(3) 0.4971(5) 0.76048(17) 0.0835(16) Uani 1 1 d . U . . .
H41 H 0.895152 0.514818 0.788911 0.100 Uiso 1 1 calc R U . . .
C55 C 0.9993(2) 0.2956(6) 0.70996(18) 0.0843(16) Uani 1 1 d . U . . .
H55 H 1.032254 0.287983 0.734883 0.101 Uiso 1 1 calc R U . . .
C45 C 0.8188(3) -0.0902(5) 0.5708(2) 0.096(2) Uani 1 1 d . U . . .
H45A H 0.785422 -0.138848 0.554046 0.143 Uiso 1 1 calc R U . . .
H45B H 0.825212 -0.105013 0.601929 0.143 Uiso 1 1 calc R U . . .
H45C H 0.853982 -0.113295 0.562760 0.143 Uiso 1 1 calc R U . . .
C50 C 0.9510(3) 0.3397(7) 0.4829(2) 0.0877(16) Uani 1 1 d . U . . .
H50 H 0.971976 0.340145 0.461920 0.105 Uiso 1 1 calc R U . . .
O17 O 0.8288(5) 0.0783(5) 0.7409(2) 0.222(5) Uani 1 1 d . U . . .
O24 O 0.5191(10) -0.317(2) 0.6955(6) 0.158(8) Uani 0.5 1 d D U P A 2
O28 O 0.4502(9) -0.285(2) 0.6288(8) 0.193(10) Uani 0.5 1 d D U P A 2
C29 C 0.6928(2) 0.6811(4) 0.58905(16) 0.0637(12) Uani 1 1 d . U . . .
H29A H 0.693613 0.765545 0.599901 0.076 Uiso 0.6 1 calc R U P B 1
H29B H 0.718340 0.678619 0.569612 0.076 Uiso 0.6 1 calc R U P B 1
H29C H 0.721455 0.690818 0.572272 0.076 Uiso 0.4 1 calc R U P C 2
H29D H 0.658000 0.639376 0.569970 0.076 Uiso 0.4 1 calc R U P C 2
C30 C 0.6311(4) 0.6537(9) 0.5621(3) 0.077(2) Uani 0.6 1 d . U P D 1
H30A H 0.627866 0.567320 0.554297 0.115 Uiso 0.6 1 calc R U P D 1
H30B H 0.621520 0.703011 0.535552 0.115 Uiso 0.6 1 calc R U P D 1
H30C H 0.603814 0.672930 0.578835 0.115 Uiso 0.6 1 calc R U P D 1
C31 C 0.6741(7) 0.8075(12) 0.5995(5) 0.084(4) Uani 0.4 1 d . U P D 2
H31A H 0.673343 0.862964 0.575504 0.126 Uiso 0.4 1 calc R U P D 2
H31B H 0.702040 0.837590 0.626267 0.126 Uiso 0.4 1 calc R U P D 2
H31C H 0.634904 0.803027 0.603526 0.126 Uiso 0.4 1 calc R U P D 2
O25 O 0.4961(12) -0.265(2) 0.6113(5) 0.191(7) Uani 0.5 1 d D U P A 1
O37 O 0.5269(6) 0.9159(12) 0.5557(5) 0.150(5) Uani 0.5 1 d . U P . .
O38 O 0.5909(5) 1.0275(9) 0.5122(4) 0.135(5) Uani 0.5 1 d . U P . .
O26 O 0.5523(8) -0.2577(17) 0.6402(8) 0.190(7) Uani 0.5 1 d D U P A 2
O39 O 0.9151(3) -0.1460(10) 0.4949(3) 0.101(3) Uani 0.5 1 d . . P . .
Cl4 Cl 0.9909(3) 0.1830(11) 0.3748(3) 0.132(4) Uani 0.4 1 d D U P E 1
O27 O 0.4457(7) -0.274(2) 0.6619(8) 0.189(8) Uani 0.5 1 d D U P A 1
O23 O 0.5454(9) -0.3161(16) 0.6846(8) 0.188(10) Uani 0.5 1 d D U P A 1
O21 O 0.5133(15) -0.1165(15) 0.6590(12) 0.161(11) Uani 0.5 1 d D U P A 1
O35 O 0.9351(7) 0.214(2) 0.3732(6) 0.151(7) Uani 0.4 1 d D U P E 1
O31 O 1.0259(11) 0.155(2) 0.4146(5) 0.203(10) Uani 0.4 1 d D U P E 1
O29 O 1.0067(13) 0.293(2) 0.3530(11) 0.222(10) Uani 0.4 1 d D U P E 1
O33 O 1.0003(8) 0.0940(17) 0.3460(5) 0.129(6) Uani 0.4 1 d D U P E 1
Cl5 Cl 1.0016(4) 0.2113(10) 0.3746(3) 0.164(3) Uani 0.6 1 d D U P F 2
O32 O 1.0291(7) 0.272(2) 0.4111(5) 0.243(9) Uani 0.6 1 d D U P F 2
O34 O 0.9911(10) 0.0836(17) 0.3753(10) 0.319(12) Uani 0.6 1 d D U P F 2
O36 O 0.9503(9) 0.265(2) 0.3498(7) 0.281(12) Uani 0.6 1 d D U P F 2
O30 O 1.0471(10) 0.218(3) 0.3525(7) 0.311(10) Uani 0.6 1 d D U P F 2

loop_
_atom_site_aniso_label
_atom_site_aniso_U_11
_atom_site_aniso_U_22
_atom_site_aniso_U_33
_atom_site_aniso_U_23
_atom_site_aniso_U_13
_atom_site_aniso_U_12
Ru1 0.03833(13) 0.03311(14) 0.03454(13) 0.00054(9) 0.01233(10) 0.00327(9)
Ru2 0.03811(13) 0.03273(14) 0.03555(13) 0.00047(9) 0.01286(10) 0.00262(9)
Ru3 0.03909(14) 0.03657(14) 0.03556(14) 0.00160(10) 0.01147(10) 0.00271(10)
Ru4 0.03766(14) 0.03818(15) 0.03614(14) 0.00281(10) 0.01137(10) 0.00284(10)
S1 0.0489(5) 0.0382(4) 0.0348(4) 0.0018(3) 0.0068(3) -0.0007(3)
S2 0.0453(4) 0.0443(5) 0.0364(4) 0.0020(3) 0.0070(3) -0.0051(3)
Cl1 0.0762(6) 0.0506(5) 0.0599(6) -0.0024(4) 0.0300(5) 0.0030(5)
Cl2 0.1232(11) 0.0586(7) 0.0575(6) 0.0016(5) 0.0317(7) -0.0092(7)
Cl3 0.0808(9) 0.0850(10) 0.1033(11) -0.0211(8) -0.0079(8) 0.0267(8)
O2 0.0404(11) 0.0348(12) 0.0397(12) 0.0002(9) 0.0120(9) -0.0013(9)
O8 0.0420(12) 0.0382(12) 0.0413(12) 0.0036(10) 0.0103(10) -0.0017(10)
O1 0.0446(12) 0.0362(12) 0.0404(12) 0.0006(10) 0.0162(10) 0.0032(10)
O7 0.0470(13) 0.0381(13) 0.0412(12) 0.0039(10) 0.0155(10) 0.0009(10)
O3 0.0505(14) 0.0466(14) 0.0364(12) -0.0011(10) 0.0108(10) 0.0022(11)
O4 0.0448(13) 0.0448(14) 0.0414(13) -0.0012(10) 0.0066(10) 0.0041(10)
O10 0.0485(14) 0.0573(16) 0.0366(13) -0.0012(11) 0.0079(11) 0.0025(12)
O9 0.0439(13) 0.0562(16) 0.0401(13) -0.0029(11) 0.0037(10) 0.0050(11)
O6 0.0615(16) 0.0457(15) 0.0541(16) 0.0056(12) 0.0076(13) -0.0082(13)
O5 0.0697(18) 0.0486(15) 0.0376(13) 0.0052(11) 0.0038(12) 0.0014(13)
O11 0.0567(15) 0.0570(16) 0.0415(14) 0.0052(12) 0.0014(11) -0.0037(13)
N6 0.0463(15) 0.0375(14) 0.0394(14) -0.0004(12) 0.0135(12) 0.0037(12)
N4 0.0540(17) 0.0393(15) 0.0435(15) -0.0001(13) 0.0173(13) 0.0116(13)
N3 0.0376(14) 0.0528(17) 0.0388(15) -0.0010(12) 0.0131(12) 0.0043(12)
N9 0.0494(16) 0.0438(16) 0.0402(15) -0.0002(12) 0.0107(13) 0.0047(13)
N11 0.0411(15) 0.0607(19) 0.0467(17) 0.0050(14) 0.0156(13) 0.0028(14)
N5 0.0472(16) 0.0553(18) 0.0477(17) -0.0006(15) 0.0218(13) -0.0010(14)
N1 0.0521(17) 0.0389(16) 0.0462(16) -0.0001(13) 0.0177(13) 0.0082(13)
N12 0.0412(15) 0.0525(17) 0.0384(15) 0.0034(12) 0.0135(12) 0.0051(12)
N2 0.0416(15) 0.0547(17) 0.0419(16) 0.0040(14) 0.0156(12) 0.0016(13)
O12 0.087(2) 0.0585(18) 0.0625(19) 0.0045(15) 0.0157(16) -0.0281(17)
N8 0.0447(16) 0.0582(19) 0.0439(16) 0.0052(14) 0.0162(13) 0.0041(14)
N10 0.0560(18) 0.0421(17) 0.0536(18) 0.0016(14) 0.0183(14) 0.0055(14)
N7 0.0599(19) 0.0414(16) 0.0475(17) -0.0002(13) 0.0145(14) 0.0135(14)
O16 0.125(3) 0.068(2) 0.100(3) -0.004(2) 0.070(3) 0.015(2)
C10 0.0462(19) 0.060(2) 0.0437(19) 0.0088(17) 0.0149(15) 0.0116(17)
C43 0.057(2) 0.047(2) 0.0403(18) 0.0043(15) 0.0143(16) 0.0084(17)
C28 0.055(2) 0.0432(19) 0.0421(18) 0.0042(15) 0.0221(15) 0.0069(16)
C24 0.059(2) 0.0400(19) 0.0456(19) -0.0023(15) 0.0134(16) 0.0068(16)
C19 0.049(2) 0.069(2) 0.051(2) 0.0025(19) 0.0243(17) 0.0103(18)
C15 0.066(2) 0.045(2) 0.048(2) 0.0068(16) 0.0146(18) 0.0120(18)
C47 0.066(3) 0.049(2) 0.059(2) 0.0134(19) 0.0175(19) 0.0132(19)
O19 0.140(4) 0.101(3) 0.109(3) 0.023(3) 0.057(3) -0.016(3)
C27 0.072(3) 0.059(2) 0.043(2) 0.0072(18) 0.0155(18) 0.007(2)
C38 0.054(2) 0.064(3) 0.062(2) 0.010(2) 0.0228(19) -0.0054(19)
C53 0.052(2) 0.060(2) 0.051(2) 0.0100(18) 0.0150(17) 0.0119(18)
C17 0.065(2) 0.060(2) 0.062(2) 0.002(2) 0.034(2) 0.0193(19)
O14 0.114(3) 0.115(4) 0.133(4) -0.027(3) 0.074(3) -0.038(3)
C1 0.072(3) 0.037(2) 0.071(3) -0.0100(19) 0.009(2) 0.0017(18)
C34 0.050(2) 0.078(3) 0.043(2) 0.0045(19) 0.0176(16) 0.0160(19)
C39 0.068(3) 0.049(2) 0.048(2) -0.0065(17) 0.0067(18) 0.0070(19)
C18 0.072(3) 0.0343(18) 0.051(2) -0.0029(16) 0.0121(18) 0.0071(17)
C4 0.064(2) 0.045(2) 0.055(2) 0.0144(17) 0.0152(18) 0.0172(18)
C5 0.055(2) 0.063(2) 0.048(2) 0.0036(18) 0.0219(17) 0.0136(18)
C48 0.051(2) 0.066(2) 0.056(2) -0.0025(19) 0.0217(18) 0.0085(19)
C33 0.079(3) 0.041(2) 0.057(2) -0.0079(18) 0.005(2) 0.0021(19)
C14 0.047(2) 0.065(2) 0.050(2) -0.0098(18) 0.0129(16) -0.0066(18)
C57 0.046(2) 0.067(3) 0.050(2) -0.0088(19) 0.0114(16) -0.0045(18)
C52 0.046(2) 0.071(3) 0.069(3) 0.018(2) 0.0216(19) 0.0016(19)
C23 0.060(2) 0.059(2) 0.072(3) -0.004(2) 0.030(2) -0.014(2)
C9 0.044(2) 0.064(2) 0.058(2) 0.012(2) 0.0168(17) 0.0008(18)
C42 0.082(3) 0.067(3) 0.043(2) 0.005(2) 0.007(2) 0.016(2)
C13 0.055(2) 0.099(3) 0.052(2) -0.018(2) 0.0096(19) -0.007(2)
C6 0.068(3) 0.086(3) 0.067(3) 0.010(3) 0.037(2) 0.022(2)
C11 0.057(2) 0.092(3) 0.055(2) 0.020(2) 0.0092(19) 0.016(2)
C32 0.075(3) 0.067(3) 0.061(3) 0.000(2) 0.031(2) 0.025(2)
C26 0.097(3) 0.068(3) 0.040(2) -0.0071(19) 0.007(2) 0.004(3)
C56 0.053(2) 0.103(4) 0.055(2) -0.015(2) 0.0108(19) -0.007(2)
C25 0.096(4) 0.051(2) 0.051(2) -0.0129(19) 0.008(2) 0.004(2)
C37 0.063(3) 0.093(4) 0.080(3) 0.010(3) 0.031(2) -0.015(3)
O15 0.255(7) 0.084(3) 0.120(4) 0.029(3) 0.084(5) 0.077(4)
C8 0.058(3) 0.088(3) 0.077(3) 0.025(3) 0.030(2) -0.002(2)
C3 0.095(3) 0.053(2) 0.103(4) -0.004(3) 0.067(3) 0.016(2)
O20 0.125(4) 0.181(6) 0.093(3) 0.039(4) 0.018(3) 0.026(4)
C7 0.062(3) 0.108(4) 0.087(4) 0.027(3) 0.045(3) 0.014(3)
O13 0.094(3) 0.204(6) 0.109(4) -0.052(4) 0.021(3) -0.020(4)
C35 0.059(3) 0.111(4) 0.063(3) 0.003(3) 0.028(2) 0.014(3)
C46 0.092(3) 0.061(3) 0.081(3) 0.002(2) 0.048(3) 0.023(3)
C22 0.072(3) 0.097(4) 0.098(4) -0.015(3) 0.043(3) -0.031(3)
C49 0.073(3) 0.096(4) 0.079(3) -0.005(3) 0.043(3) 0.008(3)
C16 0.097(4) 0.055(3) 0.075(3) 0.011(2) 0.022(3) 0.028(3)
C54 0.066(3) 0.093(4) 0.060(3) 0.021(3) 0.004(2) 0.025(2)
C36 0.061(3) 0.118(4) 0.080(3) 0.014(3) 0.038(3) -0.003(3)
C51 0.057(3) 0.099(4) 0.083(3) 0.025(3) 0.034(2) 0.000(3)
C44 0.083(3) 0.050(2) 0.093(4) -0.011(3) 0.010(3) -0.007(2)
C2 0.097(4) 0.039(2) 0.103(4) -0.006(2) 0.037(3) 0.004(2)
C12 0.054(2) 0.129(4) 0.046(2) 0.004(3) 0.0028(19) 0.009(3)
C20 0.056(2) 0.109(4) 0.076(3) -0.004(3) 0.031(2) 0.007(3)
O22 0.110(11) 0.081(8) 0.170(16) -0.043(8) -0.012(9) 0.044(8)
C40 0.101(4) 0.059(3) 0.060(3) -0.015(2) -0.009(3) 0.008(3)
O18 0.132(5) 0.204(7) 0.167(6) 0.052(5) 0.077(4) 0.046(5)
C21 0.057(3) 0.126(5) 0.093(4) -0.020(4) 0.038(3) -0.022(3)
C41 0.100(4) 0.081(3) 0.050(3) -0.013(2) -0.011(3) 0.014(3)
C55 0.061(3) 0.123(4) 0.056(3) 0.001(3) -0.004(2) 0.010(3)
C45 0.127(5) 0.053(3) 0.113(5) -0.017(3) 0.045(4) -0.007(3)
C50 0.076(3) 0.123(4) 0.081(4) 0.010(3) 0.051(3) 0.005(3)
O17 0.463(14) 0.081(4) 0.108(4) -0.008(3) 0.057(6) -0.087(6)
O24 0.21(2) 0.137(12) 0.106(9) 0.039(9) 0.010(9) 0.016(12)
O28 0.136(11) 0.148(12) 0.203(17) -0.047(14) -0.096(12) -0.010(11)
C29 0.073(3) 0.053(2) 0.060(3) 0.0087(19) 0.012(2) 0.025(2)
C30 0.074(5) 0.082(6) 0.069(5) 0.009(4) 0.010(4) 0.032(4)
C31 0.103(10) 0.056(6) 0.083(9) 0.005(6) 0.009(8) 0.036(7)
O25 0.230(19) 0.178(15) 0.156(12) -0.058(10) 0.040(11) -0.062(16)
O37 0.150(10) 0.148(10) 0.188(13) 0.071(9) 0.107(10) 0.069(8)
O38 0.166(9) 0.102(6) 0.189(10) -0.092(7) 0.134(9) -0.095(7)
O26 0.192(12) 0.189(15) 0.236(17) 0.034(13) 0.139(13) 0.104(12)
O39 0.033(3) 0.194(9) 0.077(5) -0.038(5) 0.018(3) -0.025(4)
Cl4 0.079(3) 0.212(8) 0.074(4) -0.070(5) -0.028(3) 0.105(4)
O27 0.105(9) 0.174(15) 0.28(2) 0.041(18) 0.048(12) 0.017(9)
O23 0.141(12) 0.088(9) 0.251(18) -0.045(10) -0.076(13) 0.058(9)
O21 0.132(18) 0.089(9) 0.20(2) -0.007(9) -0.052(15) -0.008(9)
O35 0.110(9) 0.211(17) 0.142(13) 0.015(11) 0.051(9) 0.123(10)
O31 0.200(16) 0.234(19) 0.100(9) -0.047(11) -0.077(10) 0.130(15)
O29 0.22(2) 0.178(14) 0.28(3) 0.021(17) 0.08(2) 0.046(16)
O33 0.136(11) 0.151(11) 0.103(9) -0.042(9) 0.039(8) 0.080(9)
Cl5 0.196(7) 0.202(7) 0.088(4) 0.020(4) 0.029(4) 0.111(5)
O32 0.162(11) 0.43(2) 0.116(9) -0.100(15) 0.010(8) 0.055(16)
O34 0.221(18) 0.241(16) 0.39(3) 0.005(16) -0.078(19) 0.112(13)
O36 0.248(15) 0.242(17) 0.236(18) -0.100(14) -0.114(13) 0.164(15)
O30 0.35(2) 0.42(3) 0.186(15) -0.028(18) 0.111(17) 0.146(19)

loop_
_atom_type_symbol
_atom_type_description
_atom_type_scat_dispersion_real
_atom_type_scat_dispersion_imag
_atom_type_scat_source
C C 0.0181 0.0091 'International Tables Vol C Tables 4.2.6.8 and 6.1.1.4'
H H 0.0000 0.0000 'International Tables Vol C Tables 4.2.6.8 and 6.1.1.4'
Cl Cl 0.3639 0.7018 'International Tables Vol C Tables 4.2.6.8 and 6.1.1.4'
N N 0.0311 0.0180 'International Tables Vol C Tables 4.2.6.8 and 6.1.1.4'
O O 0.0492 0.0322 'International Tables Vol C Tables 4.2.6.8 and 6.1.1.4'
Ru Ru 0.0552 3.2960 'International Tables Vol C Tables 4.2.6.8 and 6.1.1.4'
S S 0.3331 0.5567 'International Tables Vol C Tables 4.2.6.8 and 6.1.1.4'

loop_
_geom_angle_atom_site_label_1
_geom_angle_atom_site_label_2
_geom_angle_atom_site_label_3
_geom_angle
_geom_angle_site_symmetry_1
_geom_angle_site_symmetry_3
O2 Ru1 Ru2 51.32(7) . .
O2 Ru1 O3 91.69(9) . .
O2 Ru1 N3 93.23(11) . .
O2 Ru1 N1 172.82(11) . .
O2 Ru1 N2 93.31(11) . .
O1 Ru1 Ru2 48.48(7) . .
O1 Ru1 O2 99.51(10) . .
O1 Ru1 O3 92.21(10) . .
O1 Ru1 N3 94.18(11) . .
O1 Ru1 N1 85.92(11) . .
O1 Ru1 N2 167.18(12) . .
O3 Ru1 Ru2 88.64(7) . .
O3 Ru1 N1 92.79(11) . .
N3 Ru1 Ru2 100.14(8) . .
N3 Ru1 O3 171.19(11) . .
N3 Ru1 N1 81.63(12) . .
N3 Ru1 N2 85.04(12) . .
N1 Ru1 Ru2 134.38(9) . .
N2 Ru1 Ru2 144.26(9) . .
N2 Ru1 O3 87.38(11) . .
N2 Ru1 N1 81.30(13) . .
O2 Ru2 Ru1 51.40(7) . .
O2 Ru2 O4 87.37(10) . .
O2 Ru2 N6 93.12(11) . .
O2 Ru2 N4 92.16(11) . .
O2 Ru2 N5 169.83(11) . .
O1 Ru2 Ru1 48.75(7) . .
O1 Ru2 O2 99.87(10) . .
O1 Ru2 O4 94.99(10) . .
O1 Ru2 N6 91.95(11) . .
O1 Ru2 N4 165.34(11) . .
O1 Ru2 N5 87.88(12) . .
O4 Ru2 Ru1 87.55(7) . .
O4 Ru2 N4 93.89(11) . .
N6 Ru2 Ru1 98.34(8) . .
N6 Ru2 O4 172.85(11) . .
N6 Ru2 N4 78.97(12) . .
N6 Ru2 N5 93.19(12) . .
N4 Ru2 Ru1 143.47(9) . .
N5 Ru2 Ru1 135.17(10) . .
N5 Ru2 O4 85.38(12) . .
N5 Ru2 N4 81.23(13) . .
O8 Ru3 Ru4 51.20(7) . .
O8 Ru3 O9 87.20(10) . .
O8 Ru3 N9 92.00(11) . .
O8 Ru3 N8 173.33(12) . .
O8 Ru3 N7 93.55(12) . .
O7 Ru3 Ru4 48.23(7) . .
O7 Ru3 O8 99.06(10) . .
O7 Ru3 O9 95.83(10) . .
O7 Ru3 N9 92.20(11) . .
O7 Ru3 N8 87.18(12) . .
O7 Ru3 N7 164.80(12) . .
O9 Ru3 Ru4 87.52(7) . .
O9 Ru3 N7 93.21(12) . .
N9 Ru3 Ru4 98.21(9) . .
N9 Ru3 O9 171.96(12) . .
N9 Ru3 N8 90.08(13) . .
N9 Ru3 N7 78.86(12) . .
N8 Ru3 Ru4 134.66(10) . .
N8 Ru3 O9 89.86(12) . .
N8 Ru3 N7 80.63(14) . .
N7 Ru3 Ru4 144.70(10) . .
O8 Ru4 Ru3 51.38(7) . .
O8 Ru4 O10 92.66(10) . .
O8 Ru4 N11 95.51(12) . .
O8 Ru4 N12 90.83(11) . .
O8 Ru4 N10 170.73(12) . .
O7 Ru4 Ru3 47.95(7) . .
O7 Ru4 O8 98.96(10) . .
O7 Ru4 O10 91.96(11) . .
O7 Ru4 N11 164.87(12) . .
O7 Ru4 N12 94.83(11) . .
O7 Ru4 N10 85.59(12) . .
O10 Ru4 Ru3 88.58(8) . .
O10 Ru4 N11 82.95(12) . .
O10 Ru4 N10 95.26(12) . .
N11 Ru4 Ru3 145.48(10) . .
N11 Ru4 N10 80.73(13) . .
N12 Ru4 Ru3 99.39(9) . .
N12 Ru4 O10 171.80(11) . .
N12 Ru4 N11 89.33(12) . .
N12 Ru4 N10 80.70(13) . .
N10 Ru4 Ru3 133.52(9) . .
O3 S1 O4 106.54(15) . .
O6 S1 O3 110.57(16) . .
O6 S1 O4 110.50(17) . .
O6 S1 O5 111.88(17) . .
O5 S1 O3 108.69(17) . .
O5 S1 O4 108.48(16) . .
O10 S2 O9 106.40(15) . .
O11 S2 O10 109.10(17) . .
O11 S2 O9 109.10(17) . .
O12 S2 O10 109.52(19) . .
O12 S2 O9 109.22(19) . .
O12 S2 O11 113.26(18) . .
O16 Cl1 O14 109.3(3) . .
O15 Cl1 O16 111.2(3) . .
O15 Cl1 O14 108.3(4) . .
O15 Cl1 O13 110.9(4) . .
O13 Cl1 O16 111.9(3) . .
O13 Cl1 O14 104.9(4) . .
O19 Cl2 O18 106.1(4) . .
O20 Cl2 O19 112.6(4) . .
O20 Cl2 O18 105.8(4) . .
O17 Cl2 O19 111.2(4) . .
O17 Cl2 O20 112.0(5) . .
O17 Cl2 O18 108.8(6) . .
O22 Cl3 O24 105.6(18) . .
O22 Cl3 O26 109.8(15) . .
O28 Cl3 O22 115.9(16) . .
O28 Cl3 O24 108.5(15) . .
O28 Cl3 O26 114.1(15) . .
O25 Cl3 O27 103.9(12) . .
O26 Cl3 O24 101.7(11) . .
O23 Cl3 O25 113.1(14) . .
O23 Cl3 O27 107.8(14) . .
O21 Cl3 O25 101.6(18) . .
O21 Cl3 O27 112.6(17) . .
O21 Cl3 O23 116.9(17) . .
Ru2 O2 Ru1 77.28(8) . .
Ru4 O8 Ru3 77.42(8) . .
Ru2 O1 Ru1 82.77(9) . .
Ru3 O7 Ru4 83.82(10) . .
S1 O3 Ru1 119.93(15) . .
S1 O4 Ru2 118.31(14) . .
S2 O10 Ru4 122.23(16) . .
S2 O9 Ru3 121.02(15) . .
C28 N6 Ru2 125.4(3) . .
C24 N6 Ru2 114.9(2) . .
C24 N6 C28 119.7(3) . .
C15 N4 Ru2 112.6(2) . .
C17 N4 Ru2 108.4(2) . .
C17 N4 C15 110.7(3) . .
C18 N4 Ru2 103.6(2) . .
C18 N4 C15 111.3(3) . .
C18 N4 C17 109.9(3) . .
C10 N3 Ru1 113.8(3) . .
C14 N3 Ru1 125.6(3) . .
C14 N3 C10 120.2(3) . .
C43 N9 Ru3 125.5(3) . .
C39 N9 Ru3 114.2(3) . .
C39 N9 C43 120.2(3) . .
C48 N11 Ru4 115.9(3) . .
C52 N11 Ru4 123.5(3) . .
C52 N11 C48 120.1(4) . .
C19 N5 Ru2 115.0(3) . .
C23 N5 Ru2 123.4(3) . .
C23 N5 C19 120.2(4) . .
C1 N1 Ru1 112.5(2) . .
C4 N1 Ru1 103.9(2) . .
C4 N1 C1 108.4(3) . .
C3 N1 Ru1 110.0(3) . .
C3 N1 C1 109.9(4) . .
C3 N1 C4 112.0(4) . .
C53 N12 Ru4 114.0(3) . .
C57 N12 Ru4 125.5(3) . .
C57 N12 C53 120.1(4) . .
C5 N2 Ru1 115.8(3) . .
C9 N2 Ru1 124.3(3) . .
C9 N2 C5 119.9(3) . .
C38 N8 Ru3 123.0(3) . .
C38 N8 C34 120.5(4) . .
C34 N8 Ru3 116.5(3) . .
C47 N10 Ru4 103.8(2) . .
C47 N10 C46 108.5(4) . .
C47 N10 C44 109.9(4) . .
C46 N10 Ru4 110.8(3) . .
C44 N10 Ru4 112.0(3) . .
C44 N10 C46 111.5(4) . .
C33 N7 Ru3 102.1(2) . .
C32 N7 Ru3 109.2(3) . .
C32 N7 C33 108.9(4) . .
C32 N7 C29 111.8(3) . .
C29 N7 Ru3 115.1(3) . .
C29 N7 C33 109.2(3) . .
N3 C10 C4 115.7(3) . .
N3 C10 C11 120.5(4) . .
C11 C10 C4 123.7(4) . .
N9 C43 H43 119.3 . .
N9 C43 C42 121.4(4) . .
C42 C43 H43 119.3 . .
N6 C28 H28 119.4 . .
N6 C28 C27 121.2(4) . .
C27 C28 H28 119.4 . .
N6 C24 C18 114.6(3) . .
N6 C24 C25 121.1(4) . .
C25 C24 C18 124.2(4) . .
N5 C19 C17 115.6(3) . .
N5 C19 C20 120.3(5) . .
C20 C19 C17 124.0(4) . .
N4 C15 H15A 108.3 . .
N4 C15 H15B 108.3 . .
N4 C15 C16 115.9(4) . .
H15A C15 H15B 107.4 . .
C16 C15 H15A 108.3 . .
C16 C15 H15B 108.3 . .
N10 C47 H47A 109.7 . .
N10 C47 H47B 109.7 . .
N10 C47 C53 109.7(3) . .
H47A C47 H47B 108.2 . .
C53 C47 H47A 109.7 . .
C53 C47 H47B 109.7 . .
C28 C27 H27 120.4 . .
C26 C27 C28 119.2(4) . .
C26 C27 H27 120.4 . .
N8 C38 H38 119.6 . .
N8 C38 C37 120.7(5) . .
C37 C38 H38 119.6 . .
N12 C53 C47 115.2(3) . .
N12 C53 C54 121.0(5) . .
C54 C53 C47 123.7(4) . .
N4 C17 H17A 109.2 . .
N4 C17 H17B 109.2 . .
C19 C17 N4 112.2(3) . .
C19 C17 H17A 109.2 . .
C19 C17 H17B 109.2 . .
H17A C17 H17B 107.9 . .
N1 C1 H1A 108.5 . .
N1 C1 H1B 108.5 . .
H1A C1 H1B 107.5 . .
C2 C1 N1 115.0(4) . .
C2 C1 H1A 108.5 . .
C2 C1 H1B 108.5 . .
N8 C34 C32 116.8(4) . .
N8 C34 C35 120.0(5) . .
C35 C34 C32 123.1(4) . .
N9 C39 C33 115.1(4) . .
N9 C39 C40 120.7(4) . .
C40 C39 C33 124.2(4) . .
N4 C18 C24 109.2(3) . .
N4 C18 H18A 109.8 . .
N4 C18 H18B 109.8 . .
C24 C18 H18A 109.8 . .
C24 C18 H18B 109.8 . .
H18A C18 H18B 108.3 . .
N1 C4 H4A 109.4 . .
N1 C4 H4B 109.4 . .
C10 C4 N1 111.3(3) . .
C10 C4 H4A 109.4 . .
C10 C4 H4B 109.4 . .
H4A C4 H4B 108.0 . .
N2 C5 C6 120.9(4) . .
N2 C5 C3 117.2(4) . .
C6 C5 C3 121.8(4) . .
N11 C48 C46 117.1(4) . .
N11 C48 C49 120.3(5) . .
C49 C48 C46 122.6(4) . .
N7 C33 H33A 110.0 . .
N7 C33 H33B 110.0 . .
C39 C33 N7 108.5(4) . .
C39 C33 H33A 110.0 . .
C39 C33 H33B 110.0 . .
H33A C33 H33B 108.4 . .
N3 C14 H14 119.6 . .
N3 C14 C13 120.9(5) . .
C13 C14 H14 119.6 . .
N12 C57 H57 119.5 . .
N12 C57 C56 120.9(5) . .
C56 C57 H57 119.5 . .
N11 C52 H52 119.4 . .
N11 C52 C51 121.1(5) . .
C51 C52 H52 119.4 . .
N5 C23 H23 119.5 . .
N5 C23 C22 121.1(5) . .
C22 C23 H23 119.5 . .
N2 C9 H9 119.6 . .
N2 C9 C8 120.8(4) . .
C8 C9 H9 119.6 . .
C43 C42 H42 120.7 . .
C43 C42 C41 118.6(4) . .
C41 C42 H42 120.7 . .
C14 C13 H13 120.2 . .
C14 C13 C12 119.6(5) . .
C12 C13 H13 120.2 . .
C5 C6 H6 120.1 . .
C7 C6 C5 119.8(5) . .
C7 C6 H6 120.1 . .
C10 C11 H11 120.0 . .
C12 C11 C10 120.1(5) . .
C12 C11 H11 120.0 . .
N7 C32 H32A 109.1 . .
N7 C32 H32B 109.1 . .
C34 C32 N7 112.5(3) . .
C34 C32 H32A 109.1 . .
C34 C32 H32B 109.1 . .
H32A C32 H32B 107.8 . .
C27 C26 H26 120.1 . .
C27 C26 C25 119.8(4) . .
C25 C26 H26 120.1 . .
C57 C56 H56 120.5 . .
C55 C56 C57 119.0(5) . .
C55 C56 H56 120.5 . .
C24 C25 C26 118.9(4) . .
C24 C25 H25 120.6 . .
C26 C25 H25 120.6 . .
C38 C37 H37 120.3 . .
C36 C37 C38 119.4(6) . .
C36 C37 H37 120.3 . .
C9 C8 H8 120.3 . .
C7 C8 C9 119.4(5) . .
C7 C8 H8 120.3 . .
N1 C3 H3A 108.4 . .
N1 C3 H3B 108.4 . .
C5 C3 N1 115.3(4) . .
C5 C3 H3A 108.4 . .
C5 C3 H3B 108.4 . .
H3A C3 H3B 107.5 . .
C6 C7 H7 120.4 . .
C8 C7 C6 119.1(4) . .
C8 C7 H7 120.4 . .
C34 C35 H35 120.2 . .
C36 C35 C34 119.6(5) . .
C36 C35 H35 120.2 . .
N10 C46 H46A 109.0 . .
N10 C46 H46B 109.0 . .
C48 C46 N10 113.1(4) . .
C48 C46 H46A 109.0 . .
C48 C46 H46B 109.0 . .
H46A C46 H46B 107.8 . .
C23 C22 H22 120.5 . .
C21 C22 C23 119.1(5) . .
C21 C22 H22 120.5 . .
C48 C49 H49 120.1 . .
C50 C49 C48 119.8(5) . .
C50 C49 H49 120.1 . .
C15 C16 H16A 109.5 . .
C15 C16 H16B 109.5 . .
C15 C16 H16C 109.5 . .
H16A C16 H16B 109.5 . .
H16A C16 H16C 109.5 . .
H16B C16 H16C 109.5 . .
C53 C54 H54 120.5 . .
C55 C54 C53 119.0(5) . .
C55 C54 H54 120.5 . .
C37 C36 H36 120.1 . .
C35 C36 C37 119.8(5) . .
C35 C36 H36 120.1 . .
C52 C51 H51 120.5 . .
C50 C51 C52 119.1(5) . .
C50 C51 H51 120.5 . .
N10 C44 H44A 108.6 . .
N10 C44 H44B 108.6 . .
H44A C44 H44B 107.6 . .
C45 C44 N10 114.7(5) . .
C45 C44 H44A 108.6 . .
C45 C44 H44B 108.6 . .
C1 C2 H2A 109.5 . .
C1 C2 H2B 109.5 . .
C1 C2 H2C 109.5 . .
H2A C2 H2B 109.5 . .
H2A C2 H2C 109.5 . .
H2B C2 H2C 109.5 . .
C13 C12 H12 120.7 . .
C11 C12 C13 118.7(4) . .
C11 C12 H12 120.7 . .
C19 C20 H20 120.6 . .
C19 C20 C21 118.9(5) . .
C21 C20 H20 120.6 . .
C39 C40 H40 120.9 . .
C41 C40 C39 118.3(5) . .
C41 C40 H40 120.9 . .
C22 C21 C20 120.4(5) . .
C22 C21 H21 119.8 . .
C20 C21 H21 119.8 . .
C42 C41 C40 120.6(4) . .
C42 C41 H41 119.7 . .
C40 C41 H41 119.7 . .
C56 C55 C54 119.8(5) . .
C56 C55 H55 120.1 . .
C54 C55 H55 120.1 . .
C44 C45 H45A 109.5 . .
C44 C45 H45B 109.5 . .
C44 C45 H45C 109.5 . .
H45A C45 H45B 109.5 . .
H45A C45 H45C 109.5 . .
H45B C45 H45C 109.5 . .
C49 C50 H50 120.2 . .
C51 C50 C49 119.6(5) . .
C51 C50 H50 120.2 . .
N7 C29 H29A 107.9 . .
N7 C29 H29B 107.9 . .
N7 C29 H29C 108.2 . .
N7 C29 H29D 108.2 . .
H29A C29 H29B 107.2 . .
H29C C29 H29D 107.4 . .
C30 C29 N7 117.7(5) . .
C30 C29 H29A 107.9 . .
C30 C29 H29B 107.9 . .
C31 C29 N7 116.2(7) . .
C31 C29 H29C 108.2 . .
C31 C29 H29D 108.2 . .
C29 C30 H30A 109.5 . .
C29 C30 H30B 109.5 . .
C29 C30 H30C 109.5 . .
H30A C30 H30B 109.5 . .
H30A C30 H30C 109.5 . .
H30B C30 H30C 109.5 . .
C29 C31 H31A 109.5 . .
C29 C31 H31B 109.5 . .
C29 C31 H31C 109.5 . .
H31A C31 H31B 109.5 . .
H31A C31 H31C 109.5 . .
H31B C31 H31C 109.5 . .
O35 Cl4 O29 99.0(14) . .
O35 Cl4 O33 119.3(14) . .
O31 Cl4 O35 115.1(14) . .
O31 Cl4 O29 117.2(18) . .
O31 Cl4 O33 106.9(12) . .
O33 Cl4 O29 98.4(15) . .
O32 Cl5 O34 121.3(15) . .
O32 Cl5 O36 114.6(14) . .
O32 Cl5 O30 99.1(14) . .
O34 Cl5 O30 102.4(14) . .
O36 Cl5 O34 107.4(17) . .
O36 Cl5 O30 110.7(16) . .

loop_
_geom_bond_atom_site_label_1
_geom_bond_atom_site_label_2
_geom_bond_distance
_geom_bond_site_symmetry_2
Ru1 Ru2 2.5342(3) .
Ru1 O2 2.030(2) .
Ru1 O1 1.921(2) .
Ru1 O3 2.080(2) .
Ru1 N3 2.046(3) .
Ru1 N1 2.114(3) .
Ru1 N2 2.078(3) .
Ru2 O2 2.028(2) .
Ru2 O1 1.913(2) .
Ru2 O4 2.086(3) .
Ru2 N6 2.048(3) .
Ru2 N4 2.130(3) .
Ru2 N5 2.062(3) .
Ru3 Ru4 2.5370(4) .
Ru3 O8 2.031(2) .
Ru3 O7 1.895(2) .
Ru3 O9 2.074(2) .
Ru3 N9 2.046(3) .
Ru3 N8 2.062(3) .
Ru3 N7 2.135(3) .
Ru4 O8 2.026(2) .
Ru4 O7 1.903(2) .
Ru4 O10 2.084(3) .
Ru4 N11 2.088(3) .
Ru4 N12 2.043(3) .
Ru4 N10 2.118(3) .
S1 O3 1.492(3) .
S1 O4 1.505(3) .
S1 O6 1.444(3) .
S1 O5 1.450(3) .
S2 O10 1.498(3) .
S2 O9 1.507(3) .
S2 O11 1.442(3) .
S2 O12 1.439(3) .
Cl1 O16 1.416(4) .
Cl1 O14 1.417(4) .
Cl1 O15 1.385(5) .
Cl1 O13 1.405(5) .
Cl2 O19 1.405(5) .
Cl2 O20 1.401(5) .
Cl2 O18 1.436(6) .
Cl2 O17 1.354(6) .
Cl3 O22 1.395(13) .
Cl3 O24 1.429(12) .
Cl3 O28 1.369(11) .
Cl3 O25 1.408(14) .
Cl3 O26 1.402(11) .
Cl3 O27 1.434(13) .
Cl3 O23 1.379(13) .
Cl3 O21 1.369(16) .
N6 C28 1.345(5) .
N6 C24 1.345(5) .
N4 C15 1.507(5) .
N4 C17 1.498(5) .
N4 C18 1.497(5) .
N3 C10 1.343(5) .
N3 C14 1.342(5) .
N9 C43 1.344(5) .
N9 C39 1.339(5) .
N11 C48 1.346(5) .
N11 C52 1.343(5) .
N5 C19 1.363(5) .
N5 C23 1.347(6) .
N1 C1 1.511(5) .
N1 C4 1.499(5) .
N1 C3 1.493(5) .
N12 C53 1.346(5) .
N12 C57 1.338(5) .
N2 C5 1.344(5) .
N2 C9 1.341(5) .
N8 C38 1.337(6) .
N8 C34 1.346(5) .
N10 C47 1.493(5) .
N10 C46 1.508(6) .
N10 C44 1.498(6) .
N7 C33 1.510(6) .
N7 C32 1.503(6) .
N7 C29 1.506(5) .
C10 C4 1.498(6) .
C10 C11 1.376(6) .
C43 H43 0.9300 .
C43 C42 1.361(6) .
C28 H28 0.9300 .
C28 C27 1.375(6) .
C24 C18 1.506(5) .
C24 C25 1.375(6) .
C19 C17 1.480(7) .
C19 C20 1.376(6) .
C15 H15A 0.9700 .
C15 H15B 0.9700 .
C15 C16 1.514(6) .
C47 H47A 0.9700 .
C47 H47B 0.9700 .
C47 C53 1.504(7) .
C27 H27 0.9300 .
C27 C26 1.365(7) .
C38 H38 0.9300 .
C38 C37 1.374(6) .
C53 C54 1.380(6) .
C17 H17A 0.9700 .
C17 H17B 0.9700 .
C1 H1A 0.9700 .
C1 H1B 0.9700 .
C1 C2 1.504(6) .
C34 C32 1.487(7) .
C34 C35 1.382(7) .
C39 C33 1.501(6) .
C39 C40 1.384(6) .
C18 H18A 0.9700 .
C18 H18B 0.9700 .
C4 H4A 0.9700 .
C4 H4B 0.9700 .
C5 C6 1.379(6) .
C5 C3 1.472(7) .
C48 C46 1.482(7) .
C48 C49 1.382(6) .
C33 H33A 0.9700 .
C33 H33B 0.9700 .
C14 H14 0.9300 .
C14 C13 1.373(6) .
C57 H57 0.9300 .
C57 C56 1.388(6) .
C52 H52 0.9300 .
C52 C51 1.389(7) .
C23 H23 0.9300 .
C23 C22 1.374(6) .
C9 H9 0.9300 .
C9 C8 1.390(6) .
C42 H42 0.9300 .
C42 C41 1.370(7) .
C13 H13 0.9300 .
C13 C12 1.382(8) .
C6 H6 0.9300 .
C6 C7 1.371(8) .
C11 H11 0.9300 .
C11 C12 1.369(8) .
C32 H32A 0.9700 .
C32 H32B 0.9700 .
C26 H26 0.9300 .
C26 C25 1.383(7) .
C56 H56 0.9300 .
C56 C55 1.372(8) .
C25 H25 0.9300 .
C37 H37 0.9300 .
C37 C36 1.364(8) .
C8 H8 0.9300 .
C8 C7 1.371(8) .
C3 H3A 0.9700 .
C3 H3B 0.9700 .
C7 H7 0.9300 .
C35 H35 0.9300 .
C35 C36 1.360(8) .
C46 H46A 0.9700 .
C46 H46B 0.9700 .
C22 H22 0.9300 .
C22 C21 1.364(9) .
C49 H49 0.9300 .
C49 C50 1.375(8) .
C16 H16A 0.9600 .
C16 H16B 0.9600 .
C16 H16C 0.9600 .
C54 H54 0.9300 .
C54 C55 1.377(8) .
C36 H36 0.9300 .
C51 H51 0.9300 .
C51 C50 1.362(8) .
C44 H44A 0.9700 .
C44 H44B 0.9700 .
C44 C45 1.493(7) .
C2 H2A 0.9600 .
C2 H2B 0.9600 .
C2 H2C 0.9600 .
C12 H12 0.9300 .
C20 H20 0.9300 .
C20 C21 1.386(9) .
C40 H40 0.9300 .
C40 C41 1.377(7) .
C21 H21 0.9300 .
C41 H41 0.9300 .
C55 H55 0.9300 .
C45 H45A 0.9600 .
C45 H45B 0.9600 .
C45 H45C 0.9600 .
C50 H50 0.9300 .
C29 H29A 0.9700 .
C29 H29B 0.9700 .
C29 H29C 0.9700 .
C29 H29D 0.9700 .
C29 C30 1.474(10) .
C29 C31 1.496(12) .
C30 H30A 0.9600 .
C30 H30B 0.9600 .
C30 H30C 0.9600 .
C31 H31A 0.9600 .
C31 H31B 0.9600 .
C31 H31C 0.9600 .
Cl4 O35 1.329(11) .
Cl4 O31 1.319(12) .
Cl4 O29 1.468(16) .
Cl4 O33 1.379(13) .
Cl5 O32 1.316(13) .
Cl5 O34 1.399(16) .
Cl5 O36 1.356(10) .
Cl5 O30 1.430(15) .

loop_
_geom_torsion_atom_site_label_1
_geom_torsion_atom_site_label_2
_geom_torsion_atom_site_label_3
_geom_torsion_atom_site_label_4
_geom_torsion
_geom_torsion_site_symmetry_1
_geom_torsion_site_symmetry_2
_geom_torsion_site_symmetry_3
_geom_torsion_site_symmetry_4
Ru1 N3 C10 C4 4.2(4) . . . .
Ru1 N3 C10 C11 -176.9(3) . . . .
Ru1 N3 C14 C13 175.3(3) . . . .
Ru1 N1 C1 C2 173.0(4) . . . .
Ru1 N1 C4 C10 38.9(4) . . . .
Ru1 N1 C3 C5 -5.6(6) . . . .
Ru1 N2 C5 C6 -178.5(3) . . . .
Ru1 N2 C5 C3 1.8(5) . . . .
Ru1 N2 C9 C8 -179.7(3) . . . .
Ru2 N6 C28 C27 -179.1(3) . . . .
Ru2 N6 C24 C18 -1.5(5) . . . .
Ru2 N6 C24 C25 179.8(4) . . . .
Ru2 N4 C15 C16 173.2(4) . . . .
Ru2 N4 C17 C19 26.9(4) . . . .
Ru2 N4 C18 C24 44.4(4) . . . .
Ru2 N5 C19 C17 18.5(5) . . . .
Ru2 N5 C19 C20 -165.2(4) . . . .
Ru2 N5 C23 C22 165.3(4) . . . .
Ru3 N9 C43 C42 178.3(3) . . . .
Ru3 N9 C39 C33 2.5(5) . . . .
Ru3 N9 C39 C40 -178.4(4) . . . .
Ru3 N8 C38 C37 -177.9(4) . . . .
Ru3 N8 C34 C32 -7.7(5) . . . .
Ru3 N8 C34 C35 176.7(3) . . . .
Ru3 N7 C33 C39 -46.7(4) . . . .
Ru3 N7 C32 C34 -22.4(4) . . . .
Ru3 N7 C29 C30 77.9(6) . . . .
Ru3 N7 C29 C31 -176.3(8) . . . .
Ru4 N11 C48 C46 -12.4(5) . . . .
Ru4 N11 C48 C49 169.4(4) . . . .
Ru4 N11 C52 C51 -169.0(4) . . . .
Ru4 N12 C53 C47 -4.7(5) . . . .
Ru4 N12 C53 C54 176.5(4) . . . .
Ru4 N12 C57 C56 -175.2(3) . . . .
Ru4 N10 C47 C53 -42.8(4) . . . .
Ru4 N10 C46 C48 -14.5(5) . . . .
Ru4 N10 C44 C45 -163.7(5) . . . .
O8 Ru3 O7 Ru4 -6.67(10) . . . .
O3 S1 O4 Ru2 49.1(2) . . . .
O4 S1 O3 Ru1 -43.7(2) . . . .
O10 S2 O9 Ru3 -43.6(2) . . . .
O9 Ru3 O7 Ru4 81.41(10) . . . .
O9 S2 O10 Ru4 36.0(2) . . . .
O6 S1 O3 Ru1 76.4(2) . . . .
O6 S1 O4 Ru2 -71.1(2) . . . .
O5 S1 O3 Ru1 -160.45(16) . . . .
O5 S1 O4 Ru2 165.94(17) . . . .
O11 S2 O10 Ru4 153.54(18) . . . .
O11 S2 O9 Ru3 -161.19(18) . . . .
N6 C28 C27 C26 -1.4(7) . . . .
N6 C24 C18 N4 -30.4(5) . . . .
N6 C24 C25 C26 -0.6(8) . . . .
N3 C10 C4 N1 -30.6(5) . . . .
N3 C10 C11 C12 1.2(7) . . . .
N3 C14 C13 C12 0.5(7) . . . .
N9 Ru3 O7 Ru4 -99.05(11) . . . .
N9 C43 C42 C41 2.3(8) . . . .
N9 C39 C33 N7 31.7(6) . . . .
N9 C39 C40 C41 -1.4(9) . . . .
N11 C48 C46 N10 18.0(6) . . . .
N11 C48 C49 C50 1.0(8) . . . .
N11 C52 C51 C50 -0.4(8) . . . .
N5 C19 C17 N4 -30.8(5) . . . .
N5 C19 C20 C21 -1.2(8) . . . .
N5 C23 C22 C21 -1.2(9) . . . .
N12 C53 C54 C55 -0.6(8) . . . .
N12 C57 C56 C55 -0.5(7) . . . .
N2 C5 C6 C7 -2.3(7) . . . .
N2 C5 C3 N1 2.7(7) . . . .
N2 C9 C8 C7 -1.1(8) . . . .
O12 S2 O10 Ru4 -82.0(2) . . . .
O12 S2 O9 Ru3 74.5(2) . . . .
N8 Ru3 O7 Ru4 170.97(11) . . . .
N8 C38 C37 C36 2.1(8) . . . .
N8 C34 C32 N7 20.5(6) . . . .
N8 C34 C35 C36 0.8(7) . . . .
N10 C47 C53 N12 33.5(5) . . . .
N10 C47 C53 C54 -147.8(5) . . . .
N7 Ru3 O7 Ru4 -152.4(4) . . . .
C10 N3 C14 C13 2.1(6) . . . .
C10 C11 C12 C13 1.3(8) . . . .
C43 N9 C39 C33 -174.5(4) . . . .
C43 N9 C39 C40 4.5(7) . . . .
C43 C42 C41 C40 0.9(9) . . . .
C28 N6 C24 C18 176.1(4) . . . .
C28 N6 C24 C25 -2.6(6) . . . .
C28 C27 C26 C25 -1.8(8) . . . .
C24 N6 C28 C27 3.6(6) . . . .
C19 N5 C23 C22 -0.7(7) . . . .
C19 C20 C21 C22 -0.7(9) . . . .
C15 N4 C17 C19 -97.1(4) . . . .
C15 N4 C18 C24 165.7(3) . . . .
C47 N10 C46 C48 -127.8(4) . . . .
C47 N10 C44 C45 -48.9(7) . . . .
C47 C53 C54 C55 -179.3(5) . . . .
C27 C26 C25 C24 2.7(8) . . . .
C38 N8 C34 C32 175.6(4) . . . .
C38 N8 C34 C35 0.0(6) . . . .
C38 C37 C36 C35 -1.3(9) . . . .
C53 N12 C57 C56 -2.0(6) . . . .
C53 C54 C55 C56 -1.8(9) . . . .
C17 N4 C15 C16 -65.2(5) . . . .
C17 N4 C18 C24 -71.3(4) . . . .
C17 C19 C20 C21 174.8(5) . . . .
C1 N1 C4 C10 158.9(3) . . . .
C1 N1 C3 C5 -130.0(5) . . . .
C34 N8 C38 C37 -1.4(6) . . . .
C34 C35 C36 C37 -0.1(9) . . . .
C39 N9 C43 C42 -5.0(6) . . . .
C39 C40 C41 C42 -1.3(10) . . . .
C18 N4 C15 C16 57.3(5) . . . .
C18 N4 C17 C19 139.5(4) . . . .
C18 C24 C25 C26 -179.1(5) . . . .
C4 N1 C1 C2 58.7(5) . . . .
C4 N1 C3 C5 109.4(5) . . . .
C4 C10 C11 C12 -180.0(4) . . . .
C5 N2 C9 C8 -0.9(6) . . . .
C5 C6 C7 C8 0.2(8) . . . .
C48 N11 C52 C51 2.1(7) . . . .
C48 C49 C50 C51 0.6(9) . . . .
C33 N7 C32 C34 -133.1(4) . . . .
C33 N7 C29 C30 -168.0(5) . . . .
C33 N7 C29 C31 -62.3(9) . . . .
C33 C39 C40 C41 177.6(6) . . . .
C14 N3 C10 C4 178.2(4) . . . .
C14 N3 C10 C11 -2.9(6) . . . .
C14 C13 C12 C11 -2.1(8) . . . .
C57 N12 C53 C47 -178.7(4) . . . .
C57 N12 C53 C54 2.5(6) . . . .
C57 C56 C55 C54 2.3(9) . . . .
C52 N11 C48 C46 175.8(4) . . . .
C52 N11 C48 C49 -2.3(6) . . . .
C52 C51 C50 C49 -0.9(9) . . . .
C23 N5 C19 C17 -174.4(4) . . . .
C23 N5 C19 C20 1.9(6) . . . .
C23 C22 C21 C20 1.9(10) . . . .
C9 N2 C5 C6 2.7(6) . . . .
C9 N2 C5 C3 -177.0(4) . . . .
C9 C8 C7 C6 1.5(8) . . . .
C6 C5 C3 N1 -177.0(4) . . . .
C11 C10 C4 N1 150.5(4) . . . .
C32 N7 C33 C39 68.7(4) . . . .
C32 N7 C29 C30 -47.4(6) . . . .
C32 N7 C29 C31 58.3(9) . . . .
C32 C34 C35 C36 -174.5(5) . . . .
C25 C24 C18 N4 148.2(5) . . . .
C3 N1 C1 C2 -64.0(5) . . . .
C3 N1 C4 C10 -79.8(4) . . . .
C3 C5 C6 C7 177.4(5) . . . .
C35 C34 C32 N7 -164.0(4) . . . .
C46 N10 C47 C53 75.1(4) . . . .
C46 N10 C44 C45 71.5(6) . . . .
C46 C48 C49 C50 -177.1(6) . . . .
C49 C48 C46 N10 -163.9(5) . . . .
C44 N10 C47 C53 -162.7(4) . . . .
C44 N10 C46 C48 111.1(5) . . . .
C20 C19 C17 N4 153.1(4) . . . .
C40 C39 C33 N7 -147.4(5) . . . .
C29 N7 C33 C39 -168.9(4) . . . .
C29 N7 C32 C34 106.2(4) . . . .
